data_2008746
loop_
_publ_author_name
'Wink, Donald J.'
'Schroeder, Stephen A.'
'Prakash, Indra'
'Lam, Kin-Chung'
'Rheingold, A. L.'

_publ_section_title
;
 Neotame, an alkylated dipeptide and high intensity sweetener
;
_journal_issue 8
_journal_name_full 'Acta Crystallographica Section C'
_journal_page_first 1365
_journal_page_last 1368
_journal_paper_doi 10.1107/S0108270199005284
_journal_volume 55
_journal_year 1999
_chemical_formula_iupac 'C20 H30 N2 O5, H2 O'
_chemical_formula_moiety 'C20 H30 N2 O5, (O H2)'
_chemical_formula_sum 'C20 H32 N2 O6'
_chemical_formula_weight 396.48
_chemical_name_common Neotame
_chemical_name_systematic
;
[N-[N-(3,3-dimethylbutyl)-L-a-aspartyl]-L-phenylalanine 1-methyl ester]
;
_space_group_IT_number 4
_symmetry_cell_setting monoclinic
_symmetry_space_group_name_Hall 'P 2yb'
_symmetry_space_group_name_H-M 'P 1 21 1'
_cell_angle_alpha 90.00
_cell_angle_beta 102.9351(12)
_cell_angle_gamma 90.00
_cell_formula_units_Z 2
_cell_length_a 12.7274(3)
_cell_length_b 5.5573(2)
_cell_length_c 15.1610(3)
_cell_measurement_reflns_used 3713
_cell_measurement_temperature 173(2)
_cell_measurement_theta_max 25
_cell_measurement_theta_min 2
_cell_volume 1045.13(5)
_computing_cell_refinement SMART
_computing_data_collection 'SMART (Bruker, 1998)'
_computing_data_reduction 'SHELXTL (Sheldrick, 1997)'
_computing_molecular_graphics 'Xtal3.4 (Hall et al., 1995)'
_computing_publication_material SHELXTL
_computing_structure_refinement 'SHELXL97 (Sheldrick, 1997)'
_computing_structure_solution 'SHELXS97 (Sheldrick, 1990)'
_diffrn_ambient_temperature 173(2)
_diffrn_measured_fraction_theta_full 0.978
_diffrn_measured_fraction_theta_max 0.978
_diffrn_measurement_device_type 'CCD area-detector'
_diffrn_measurement_method '\f and \w'
_diffrn_radiation_monochromator graphite
_diffrn_radiation_source 'fine-focus sealed tube'
_diffrn_radiation_type MoK\a
_diffrn_radiation_wavelength 0.71073
_diffrn_reflns_av_R_equivalents 0.051
_diffrn_reflns_av_sigmaI/netI 0.0395
_diffrn_reflns_limit_h_max 15
_diffrn_reflns_limit_h_min -14
_diffrn_reflns_limit_k_max 5
_diffrn_reflns_limit_k_min -6
_diffrn_reflns_limit_l_max 17
_diffrn_reflns_limit_l_min -17
_diffrn_reflns_number 4069
_diffrn_reflns_theta_full 25.00
_diffrn_reflns_theta_max 25
_diffrn_reflns_theta_min 2.37
_diffrn_standards_decay_% <1
_exptl_absorpt_coefficient_mu 0.093
_exptl_absorpt_correction_T_max 0.99
_exptl_absorpt_correction_T_min 0.95
_exptl_absorpt_correction_type 'empirical \y scan'
_exptl_absorpt_process_details '(Bruker, 1998)'
_exptl_crystal_colour Colorless
_exptl_crystal_density_diffrn 1.260
_exptl_crystal_density_method 'not measured'
_exptl_crystal_description Block
_exptl_crystal_F_000 428
_exptl_crystal_size_max 0.60
_exptl_crystal_size_mid 0.20
_exptl_crystal_size_min 0.10
_refine_diff_density_max 0.41
_refine_diff_density_min -0.42
_refine_ls_abs_structure_details 'Flack (1983)'
_refine_ls_abs_structure_Flack -1.0(17)
_refine_ls_extinction_method none
_refine_ls_goodness_of_fit_ref 1.411
_refine_ls_hydrogen_treatment mixed
_refine_ls_matrix_type full
_refine_ls_number_parameters 378
_refine_ls_number_reflns 2699
_refine_ls_number_restraints 1
_refine_ls_restrained_S_all 1.411
_refine_ls_R_factor_all 0.062
_refine_ls_R_factor_gt 0.058
_refine_ls_shift/su_max 0.004
_refine_ls_shift/su_mean 0.000
_refine_ls_structure_factor_coef Fsqd
_refine_ls_weighting_details 'calc w = 1/[\s^2^(Fo^2^)+(0.12P)^2^] where P = (Fo^2^+2Fc^2^)/3'
_refine_ls_weighting_scheme calc
_refine_ls_wR_factor_ref 0.182
_reflns_number_gt 2559
_reflns_number_total 2699
_reflns_threshold_expression I>2\s(I)
_cod_data_source_file bk1453.cif
_cod_data_source_block bk1453
_cod_original_cell_volume 1045.13(6)
_cod_original_sg_symbol_H-M 'P 21'
_cod_database_code 2008746

loop_
_symmetry_equiv_pos_as_xyz
'x, y, z'
'-x, y+1/2, -z'

loop_
_atom_site_label
_atom_site_fract_x
_atom_site_fract_y
_atom_site_fract_z
_atom_site_U_iso_or_equiv
_atom_site_adp_type
_atom_site_calc_flag
_atom_site_refinement_flags
_atom_site_occupancy
_atom_site_disorder_assembly
_atom_site_disorder_group
_atom_site_type_symbol
O1 0.5298(2) 0.4863(6) 0.5911(2) 0.0309(7) Uani d . 1 . . O
O2 0.5722(2) 0.8186(6) 0.67590(17) 0.0272(7) Uani d . 1 . . O
O3 0.2264(2) 0.7192(5) 0.69978(18) 0.0222(6) Uani d . 1 . . O
O4 0.0290(2) 0.4378(5) 0.38487(16) 0.0228(6) Uani d . 1 . . O
O5 0.1238(2) 0.7118(5) 0.47581(18) 0.0229(6) Uani d . 1 . . O
O6 0.3463(2) 0.9471(6) 0.5522(2) 0.0310(7) Uani d . 1 . . O
H6OA 0.373(4) 0.955(13) 0.504(4) 0.046(15) Uiso d . 1 . . H
H6OB 0.274(7) 0.878(17) 0.526(5) 0.10(3) Uiso d . 1 . . H
N1 0.3423(2) 0.4502(6) 0.6595(2) 0.0195(7) Uani d . 1 . . N
H1N 0.348(4) 0.330(12) 0.632(4) 0.037(14) Uiso d . 1 . . H
N2 0.0489(2) 0.4530(6) 0.6390(2) 0.0151(6) Uani d . 1 . . N
H21N 0.040(4) 0.593(14) 0.630(4) 0.044(17) Uiso d . 1 . . H
H22N -0.006(3) 0.369(8) 0.598(3) 0.014(9) Uiso d . 1 . . H
C1 0.4201(4) 0.5449(9) 0.9271(3) 0.0314(10) Uani d . 1 . . C
H1 0.463(5) 0.679(13) 0.933(4) 0.050(16) Uiso d . 1 . . H
C2 0.3514(5) 0.5139(10) 0.9861(3) 0.0439(13) Uani d . 1 . . C
H2 0.343(5) 0.632(15) 1.036(4) 0.07(2) Uiso d . 1 . . H
C3 0.2815(4) 0.3201(11) 0.9759(3) 0.0419(12) Uani d . 1 . . C
H3 0.241(4) 0.293(12) 1.025(4) 0.051(15) Uiso d . 1 . . H
C4 0.2807(4) 0.1564(10) 0.9072(4) 0.0428(13) Uani d . 1 . . C
H4 0.231(5) 0.041(12) 0.890(4) 0.044(15) Uiso d . 1 . . H
C5 0.3502(3) 0.1867(8) 0.8489(3) 0.0308(10) Uani d . 1 . . C
H5 0.350(3) 0.087(8) 0.803(3) 0.011(10) Uiso d . 1 . . H
C6 0.4201(3) 0.3825(8) 0.8585(2) 0.0248(8) Uani d . 1 . . C
C7 0.4932(3) 0.4209(8) 0.7938(2) 0.0253(9) Uani d . 1 . . C
H7A 0.514(5) 0.256(14) 0.771(4) 0.060(18) Uiso d . 1 . . H
H7B 0.565(6) 0.525(14) 0.831(5) 0.072 Uiso d . 1 . . H
C8 0.4372(3) 0.5688(8) 0.7097(3) 0.0216(8) Uani d . 1 . . C
H8 0.415(4) 0.723(10) 0.734(3) 0.034(13) Uiso d . 1 . . H
C9 0.5162(3) 0.6183(8) 0.6502(2) 0.0202(8) Uani d . 1 . . C
C10 0.6497(4) 0.8826(10) 0.6223(3) 0.0317(10) Uani d . 1 . . C
H10A 0.678(4) 1.009(11) 0.657(4) 0.040(14) Uiso d . 1 . . H
H10B 0.617(4) 0.909(10) 0.560(3) 0.030(12) Uiso d . 1 . . H
H10C 0.695(4) 0.750(12) 0.621(4) 0.039(14) Uiso d . 1 . . H
C11 0.2424(3) 0.5295(6) 0.6626(2) 0.0164(7) Uani d . 1 . . C
C12 0.1528(3) 0.3578(7) 0.6221(2) 0.0161(7) Uani d . 1 . . C
H12A 0.169(3) 0.214(10) 0.651(3) 0.023(11) Uiso d . 1 . . H
C13 0.1415(3) 0.3005(7) 0.5216(2) 0.0191(8) Uani d . 1 . . C
H13A 0.091(4) 0.155(8) 0.508(3) 0.019(10) Uiso d . 1 . . H
H13B 0.209(3) 0.273(8) 0.506(3) 0.014(9) Uiso d . 1 . . H
H19C -0.020(4) 0.070(9) 0.834(3) 0.028(12) Uiso d . 1 . . H
C14 0.0939(3) 0.4981(6) 0.4552(2) 0.0147(7) Uani d . 1 . . C
C15 0.0367(3) 0.4072(7) 0.7334(2) 0.0185(8) Uani d . 1 . . C
H15A 0.062(3) 0.244(9) 0.748(3) 0.014(10) Uiso d . 1 . . H
H15B 0.088(3) 0.507(8) 0.772(3) 0.013(10) Uiso d . 1 . . H
C16 -0.0774(3) 0.4707(7) 0.7409(3) 0.0204(8) Uani d . 1 . . C
H16A -0.122(3) 0.396(8) 0.698(3) 0.011(9) Uiso d . 1 . . H
H16B -0.082(4) 0.643(10) 0.740(3) 0.027(12) Uiso d . 1 . . H
C17 -0.1074(3) 0.3822(7) 0.8279(2) 0.0188(8) Uani d . 1 . . C
C18 -0.0325(3) 0.4929(8) 0.9115(3) 0.0256(9) Uani d . 1 . . C
H18A 0.050(4) 0.442(11) 0.921(3) 0.039(13) Uiso d . 1 . . H
H18B -0.032(4) 0.671(10) 0.914(3) 0.026(12) Uiso d . 1 . . H
H18C -0.054(4) 0.450(11) 0.964(3) 0.036(13) Uiso d . 1 . . H
C19 -0.1011(4) 0.1088(7) 0.8345(3) 0.0296(10) Uani d . 1 . . C
H19A -0.142(6) 0.008(15) 0.775(5) 0.08(2) Uiso d . 1 . . H
H19B -0.121(5) 0.051(12) 0.897(4) 0.057(17) Uiso d . 1 . . H
C20 -0.2235(3) 0.4571(9) 0.8240(3) 0.0266(9) Uani d . 1 . . C
H20A -0.230(4) 0.640(11) 0.830(3) 0.037(14) Uiso d . 1 . . H
H20B -0.251(4) 0.394(11) 0.876(4) 0.045 Uiso d . 1 . . H
H20C -0.280(4) 0.394(11) 0.764(4) 0.045 Uiso d . 1 . . H

loop_
_atom_site_aniso_label
_atom_site_aniso_U_11
_atom_site_aniso_U_22
_atom_site_aniso_U_33
_atom_site_aniso_U_12
_atom_site_aniso_U_13
_atom_site_aniso_U_23
O1 0.0289(14) 0.0330(16) 0.0350(16) -0.0048(13) 0.0158(12) -0.0055(14)
O2 0.0284(14) 0.0311(15) 0.0241(13) -0.0109(13) 0.0104(11) -0.0047(12)
O3 0.0169(12) 0.0193(13) 0.0308(14) -0.0002(11) 0.0059(10) -0.0086(12)
O4 0.0291(13) 0.0183(13) 0.0192(12) -0.0035(12) 0.0015(10) -0.0009(12)
O5 0.0283(14) 0.0138(12) 0.0254(14) -0.0023(12) 0.0034(11) -0.0004(11)
O6 0.0317(15) 0.0308(15) 0.0334(15) 0.0043(15) 0.0135(12) 0.0058(14)
N1 0.0165(14) 0.0206(16) 0.0222(15) -0.0001(13) 0.0063(12) -0.0017(15)
N2 0.0173(14) 0.0124(15) 0.0169(15) -0.0039(13) 0.0065(11) -0.0025(13)
C1 0.039(2) 0.031(2) 0.025(2) 0.001(2) 0.0094(17) 0.0010(19)
C2 0.059(3) 0.049(3) 0.028(2) 0.018(3) 0.020(2) 0.003(2)
C3 0.035(2) 0.059(3) 0.038(2) 0.018(2) 0.0207(19) 0.024(2)
C4 0.029(2) 0.042(3) 0.057(3) -0.001(2) 0.010(2) 0.025(3)
C5 0.033(2) 0.029(2) 0.032(2) 0.0084(19) 0.0106(18) 0.003(2)
C6 0.0208(17) 0.033(2) 0.0219(18) 0.0078(17) 0.0063(14) 0.0073(17)
C7 0.0182(16) 0.039(2) 0.0183(16) 0.0058(19) 0.0038(13) 0.0059(18)
C8 0.0166(17) 0.030(2) 0.0196(18) -0.0019(16) 0.0063(15) -0.0013(17)
C9 0.0146(16) 0.0291(19) 0.0141(17) -0.0010(16) -0.0029(13) -0.0009(16)
C10 0.034(2) 0.038(2) 0.026(2) -0.012(2) 0.0135(17) -0.001(2)
C11 0.0195(17) 0.0198(17) 0.0117(15) -0.0008(14) 0.0069(13) 0.0023(14)
C12 0.0147(16) 0.0142(17) 0.0201(17) 0.0058(14) 0.0057(12) 0.0073(14)
C13 0.0205(18) 0.0134(16) 0.0249(19) 0.0049(15) 0.0083(15) -0.0001(15)
C14 0.0129(15) 0.0171(18) 0.0164(17) 0.0034(14) 0.0084(13) -0.0004(14)
C15 0.0148(16) 0.022(2) 0.0183(17) -0.0001(15) 0.0030(13) 0.0011(16)
C16 0.0200(17) 0.0206(19) 0.0215(18) 0.0020(16) 0.0064(15) -0.0007(17)
C17 0.0241(18) 0.0157(18) 0.0197(18) -0.0006(14) 0.0114(14) -0.0002(14)
C18 0.032(2) 0.027(2) 0.0162(19) -0.0006(18) 0.0020(16) -0.0019(17)
C19 0.041(2) 0.015(2) 0.037(3) -0.0033(18) 0.017(2) 0.0061(17)
C20 0.0245(18) 0.035(2) 0.0247(19) 0.0041(19) 0.0153(15) 0.0027(19)

loop_
_atom_type_symbol
_atom_type_description
_atom_type_scat_dispersion_real
_atom_type_scat_dispersion_imag
_atom_type_scat_source
C C 0.0033 0.0016 'International Tables Vol C Tables 4.2.6.8 and 6.1.1.4'
H H 0.0000 0.0000 'International Tables Vol C Tables 4.2.6.8 and 6.1.1.4'
N N 0.0061 0.0033 'International Tables Vol C Tables 4.2.6.8 and 6.1.1.4'
O O 0.0106 0.0060 'International Tables Vol C Tables 4.2.6.8 and 6.1.1.4'

loop_
_geom_angle_atom_site_label_1
_geom_angle_atom_site_label_2
_geom_angle_atom_site_label_3
_geom_angle
C9 O2 C10 115.2(3)
H6OA O6 H6OB 100(6)
C11 N1 C8 121.1(3)
C11 N1 H1N 119(4)
C8 N1 H1N 120(4)
C15 N2 C12 112.8(3)
C15 N2 H21N 107(5)
C12 N2 H21N 114(4)
C15 N2 H22N 109(2)
C12 N2 H22N 106(3)
H21N N2 H22N 108(5)
C6 C1 C2 120.7(5)
C6 C1 H1 120(4)
C2 C1 H1 119(4)
C3 C2 C1 120.3(5)
C3 C2 H2 114(4)
C1 C2 H2 125(4)
C4 C3 C2 119.5(4)
C4 C3 H3 123(4)
C2 C3 H3 117(4)
C3 C4 C5 120.0(5)
C3 C4 H4 125(4)
C5 C4 H4 114(4)
C6 C5 C4 120.7(5)
C6 C5 H5 118(3)
C4 C5 H5 122(3)
C1 C6 C5 118.8(4)
C1 C6 C7 120.1(4)
C5 C6 C7 121.0(4)
C6 C7 C8 111.8(3)
C6 C7 H7A 110(4)
C8 C7 H7A 107(3)
C6 C7 H7B 108(4)
C8 C7 H7B 108(4)
H7A C7 H7B 112(5)
N1 C8 C9 111.0(3)
N1 C8 C7 111.7(3)
C9 C8 C7 109.9(3)
N1 C8 H8 108(3)
C9 C8 H8 110(3)
C7 C8 H8 105(3)
O1 C9 O2 124.9(3)
O1 C9 C8 123.9(4)
O2 C9 C8 111.1(3)
O2 C10 H10A 96(4)
O2 C10 H10B 113(3)
H10A C10 H10B 119(5)
O2 C10 H10C 109(3)
H10A C10 H10C 117(5)
H10B C10 H10C 104(5)
O3 C11 N1 123.0(3)
O3 C11 C12 122.7(3)
N1 C11 C12 114.1(3)
N2 C12 C11 108.8(3)
N2 C12 C13 110.7(3)
C11 C12 C13 115.5(3)
N2 C12 H12A 110(3)
C11 C12 H12A 107(3)
C13 C12 H12A 105(3)
C14 C13 C12 116.3(3)
C14 C13 H13A 108(2)
C12 C13 H13A 106(2)
C14 C13 H13B 101(3)
C12 C13 H13B 113(2)
H13A C13 H13B 113(4)
O4 C14 O5 124.9(3)
O4 C14 C13 117.6(3)
O5 C14 C13 117.5(3)
N2 C15 C16 109.7(3)
N2 C15 H15A 106(2)
C16 C15 H15A 118(2)
N2 C15 H15B 107(2)
C16 C15 H15B 111(2)
H15A C15 H15B 105(3)
C15 C16 C17 114.5(3)
C15 C16 H16A 108(3)
C17 C16 H16A 104(3)
C15 C16 H16B 107(3)
C17 C16 H16B 107(3)
H16A C16 H16B 116(4)
C19 C17 C20 108.1(4)
C19 C17 C18 109.4(4)
C20 C17 C18 109.9(3)
C19 C17 C16 110.9(4)
C20 C17 C16 107.8(3)
C18 C17 C16 110.7(3)
C17 C18 H18A 115(3)
C17 C18 H18B 116(3)
H18A C18 H18B 106(4)
C17 C18 H18C 111(3)
H18A C18 H18C 107(4)
H18B C18 H18C 102(5)
C17 C19 H19C 104(3)
C17 C19 H19A 117(4)
H19C C19 H19A 100(5)
C17 C19 H19B 109(4)
H19C C19 H19B 111(4)
H19A C19 H19B 114(5)
C17 C20 H20A 111(3)
C17 C20 H20B 113(3)
H20A C20 H20B 104(5)
C17 C20 H20C 114(3)
H20A C20 H20C 110(5)
H20B C20 H20C 105(4)

loop_
_geom_bond_atom_site_label_1
_geom_bond_atom_site_label_2
_geom_bond_site_symmetry_2
_geom_bond_distance
_geom_bond_publ_flag
O1 C9 . 1.201(5) ?
O2 C9 . 1.332(5) ?
O2 C10 . 1.456(5) ?
O3 C11 . 1.233(5) ?
O4 C14 . 1.240(4) ?
O5 C14 . 1.265(5) ?
O6 H6OA . 0.88(7) ?
O6 H6OB . 0.99(9) ?
N1 C11 . 1.356(5) ?
N1 C8 . 1.436(5) ?
N1 H1N . 0.80(6) ?
N2 C15 . 1.496(5) ?
N2 C12 . 1.499(4) ?
N2 H21N . 0.79(8) ?
N2 H22N . 0.95(4) ?
C1 C6 . 1.378(6) ?
C1 C2 . 1.394(7) ?
C1 H1 . 0.92(7) ?
C2 C3 . 1.384(8) ?
C2 H2 . 1.02(8) ?
C3 C4 . 1.381(9) ?
C3 H3 . 1.00(6) ?
C4 C5 . 1.394(7) ?
C4 H4 . 0.90(6) ?
C5 C6 . 1.392(6) ?
C5 H5 . 0.89(5) ?
C6 C7 . 1.510(5) ?
C7 C8 . 1.550(5) ?
C7 H7A . 1.04(8) ?
C7 H7B . 1.12(7) ?
C8 C9 . 1.518(5) ?
C8 H8 . 1.00(6) ?
C10 H10A . 0.90(6) ?
C10 H10B . 0.95(5) ?
C10 H10C . 0.94(6) ?
C11 C12 . 1.507(5) ?
C12 C13 . 1.533(5) ?
C12 H12A . 0.91(5) ?
C13 C14 . 1.521(5) ?
C13 H13A . 1.02(5) ?
C13 H13B . 0.95(4) ?
C15 C16 . 1.523(5) ?
C15 H15A . 0.97(5) ?
C15 H15B . 0.95(4) ?
C16 C17 . 1.534(5) ?
C16 H16A . 0.86(4) ?
C16 H16B . 0.96(6) ?
C17 C19 . 1.524(6) ?
C17 C20 . 1.524(5) ?
C17 C18 . 1.534(5) ?
C18 H18A . 1.06(5) ?
C18 H18B . 0.99(5) ?
C18 H18C . 0.93(5) ?
C19 H19C . 1.06(5) ?
C19 H19A . 1.09(7) ?
C19 H19B . 1.08(7) ?
C20 H20A . 1.02(6) ?
C20 H20B . 0.99(6) ?
C20 H20C . 1.08(5) ?

loop_
_geom_hbond_atom_site_label_D
_geom_hbond_atom_site_label_H
_geom_hbond_atom_site_label_A
_geom_hbond_site_symmetry_A
_geom_hbond_distance_DH
_geom_hbond_distance_HA
_geom_hbond_distance_DA
_geom_hbond_angle_DHA
O6 H6OA O1 2_656 0.88(7) 2.10(7) 2.965(4) 167(5)
O6 H6OB O5 . 0.99(9) 2.11(9) 3.098(4) 176(7)
N1 H1N O6 1_545 0.80(6) 2.44(7) 3.241(5) 173(5)
N2 H21N O4 2_556 0.79(8) 2.10(7) 2.865(4) 162(6)
N2 H22N O5 2_546 0.95(4) 1.87(4) 2.818(4) 175(4)
N2 H22N O4 2_546 0.95(4) 2.44(4) 3.025(4) 120(3)

loop_
_geom_torsion_atom_site_label_1
_geom_torsion_atom_site_label_2
_geom_torsion_atom_site_label_3
_geom_torsion_atom_site_label_4
_geom_torsion
_geom_torsion_publ_flag
C6 C1 C2 C3 -0.5(7) ?
C1 C2 C3 C4 0.4(7) ?
C2 C3 C4 C5 0.2(7) ?
C3 C4 C5 C6 -0.7(6) ?
C2 C1 C6 C5 0.0(6) ?
C2 C1 C6 C7 178.7(4) ?
C4 C5 C6 C1 0.6(6) ?
C4 C5 C6 C7 -178.1(4) ?
C1 C6 C7 C8 -90.7(4) ?
C5 C6 C7 C8 88.0(5) ?
C11 N1 C8 C9 -131.2(4) ?
C11 N1 C8 C7 105.6(4) ?
C6 C7 C8 N1 -60.4(5) y
C6 C7 C8 C9 175.9(3) y
C10 O2 C9 O1 4.2(5) ?
C10 O2 C9 C8 -179.5(3) ?
N1 C8 C9 O1 -35.4(5) ?
C7 C8 C9 O1 88.8(4) ?
N1 C8 C9 O2 148.3(3) ?
C7 C8 C9 O2 -87.5(4) ?
C8 N1 C11 O3 8.0(5) ?
C8 N1 C11 C12 -168.1(3) ?
C15 N2 C12 C11 -78.4(4) ?
C15 N2 C12 C13 153.7(3) ?
O3 C11 C12 N2 -2.4(4) ?
N1 C11 C12 N2 173.8(3) ?
O3 C11 C12 C13 122.8(4) ?
N1 C11 C12 C13 -61.1(4) ?
N2 C12 C13 C14 50.4(4) ?
C11 C12 C13 C14 -73.8(4) y
C12 C13 C14 O4 -139.3(3) y
C12 C13 C14 O5 40.9(4) y
C12 N2 C15 C16 -170.7(3) ?
N2 C15 C16 C17 167.7(3) ?
C15 C16 C17 C19 -61.1(5) ?
C15 C16 C17 C20 -179.2(3) ?
C15 C16 C17 C18 60.5(4) y

loop_
_cod_related_entry_id
_cod_related_entry_database
_cod_related_entry_code
1 ChemSpider 21182942
